data_4103774
loop_
_publ_author_name
'Susan K. Hanson'
'R. Tom Baker'
'John C. Gordon'
'Brian L. Scott'
'Andrew D. Sutton'
'David L. Thorn'

_publ_section_title
;
 Aerobic Oxidation of Pinacol by Vanadium(V) Dipicolinate Complexes:
 Evidence for Reduction to Vanadium(III)
;
_journal_name_full 'Journal of the American Chemical Society'
_journal_page_first 428
_journal_page_last 429
_journal_paper_doi 10.1021/ja807522n
_journal_volume 131
_journal_year 2009
_chemical_formula_sum 'C17 H13 N3 O5 V'
_chemical_formula_weight 390.24
_chemical_name_systematic
; 
 ? 
;
_space_group_IT_number 19
_symmetry_cell_setting orthorhombic
_symmetry_space_group_name_Hall 'P 2ac 2ab'
_symmetry_space_group_name_H-M 'P 21 21 21'
_atom_sites_solution_hydrogens geom
_atom_sites_solution_primary direct
_atom_sites_solution_secondary difmap
_audit_creation_method SHELXL-97
_cell_angle_alpha 90.00
_cell_angle_beta 90.00
_cell_angle_gamma 90.00
_cell_formula_units_Z 4
_cell_length_a 9.6731(9)
_cell_length_b 9.8036(9)
_cell_length_c 16.6299(16)
_cell_measurement_temperature 120(1)
_cell_volume 1577.0(3)
_computing_cell_refinement 'SAINT+, v. 7.06 (Bruker AXS, 2001)'
_computing_data_collection 'APEX II, v. 1.08 (Bruker AXS, 2003)'
_computing_data_reduction 'SAINT+, v. 7.06 (Bruker AXS, 2001)'
_computing_molecular_graphics 'SHELXTL, v. 6.10, (Bruker AXS, 2000)'
_computing_publication_material 'SHELXTL, v. 6.10, (Bruker AXS, 2000)'
_computing_structure_refinement 'SHELXL-97 (Sheldrick, 1997)'
_computing_structure_solution 'SHELXS-97 (Sheldrick, 1990)'
_diffrn_ambient_temperature 120(1)
_diffrn_measured_fraction_theta_full 1.000
_diffrn_measured_fraction_theta_max 0.962
_diffrn_measurement_device_type 'Bruker D8 with APEXII CCD'
_diffrn_measurement_method '\w scans'
_diffrn_radiation_monochromator graphite
_diffrn_radiation_source 'fine-focus sealed tube'
_diffrn_radiation_type MoK\a
_diffrn_radiation_wavelength 0.71073
_diffrn_reflns_av_R_equivalents 0.0459
_diffrn_reflns_av_sigmaI/netI 0.0490
_diffrn_reflns_limit_h_max 12
_diffrn_reflns_limit_h_min -12
_diffrn_reflns_limit_k_max 12
_diffrn_reflns_limit_k_min -13
_diffrn_reflns_limit_l_max 21
_diffrn_reflns_limit_l_min -22
_diffrn_reflns_number 14616
_diffrn_reflns_theta_full 25.00
_diffrn_reflns_theta_max 28.37
_diffrn_reflns_theta_min 2.41
_diffrn_standards_decay_% 0
_diffrn_standards_interval_count 0
_diffrn_standards_interval_time 0
_diffrn_standards_number 0
_exptl_absorpt_coefficient_mu 0.666
_exptl_absorpt_correction_T_max 0.9487
_exptl_absorpt_correction_T_min 0.8784
_exptl_absorpt_correction_type multi-scan
_exptl_absorpt_process_details 'SADABS 2.03 (Sheldrick, 2001)'
_exptl_crystal_colour blue-green
_exptl_crystal_density_diffrn 1.644
_exptl_crystal_density_method 'not measured'
_exptl_crystal_description 'multifaceted block'
_exptl_crystal_F_000 796
_exptl_crystal_size_max 0.20
_exptl_crystal_size_mid 0.10
_exptl_crystal_size_min 0.08
_refine_diff_density_max 0.282
_refine_diff_density_min -0.330
_refine_diff_density_rms 0.061
_refine_ls_abs_structure_details 'Flack H D (1983), Acta Cryst. A39, 876-881'
_refine_ls_abs_structure_Flack 0.010(18)
_refine_ls_extinction_method none
_refine_ls_goodness_of_fit_ref 1.090
_refine_ls_hydrogen_treatment constr
_refine_ls_matrix_type full
_refine_ls_number_parameters 235
_refine_ls_number_reflns 3711
_refine_ls_number_restraints 0
_refine_ls_restrained_S_all 1.090
_refine_ls_R_factor_all 0.0420
_refine_ls_R_factor_gt 0.0321
_refine_ls_shift/su_max 0.000
_refine_ls_shift/su_mean 0.000
_refine_ls_structure_factor_coef Fsqd
_refine_ls_weighting_details 'calc w=1/[\s^2^(Fo^2^)+(0.0282P)^2^+0.0000P] where P=(Fo^2^+2Fc^2^)/3'
_refine_ls_weighting_scheme calc
_refine_ls_wR_factor_gt 0.0641
_refine_ls_wR_factor_ref 0.0672
_reflns_number_gt 3250
_reflns_number_total 3711
_reflns_threshold_expression >2sigma(I)
_cod_data_source_file ja807522n_si_002.cif
_cod_data_source_block apx744
_cod_database_code 4103774

loop_
_symmetry_equiv_pos_as_xyz
'x, y, z'
'-x+1/2, -y, z+1/2'
'-x, y+1/2, -z+1/2'
'x+1/2, -y+1/2, -z'

loop_
_atom_site_label
_atom_site_type_symbol
_atom_site_fract_x
_atom_site_fract_y
_atom_site_fract_z
_atom_site_U_iso_or_equiv
_atom_site_adp_type
_atom_site_occupancy
_atom_site_symmetry_multiplicity
_atom_site_calc_flag
_atom_site_refinement_flags
V1 V 0.84333(4) 0.41233(3) 0.10204(2) 0.01107(9) Uani 1 1 d .
N1 N 0.97786(17) 0.23800(17) 0.10391(10) 0.0119(4) Uani 1 1 d .
N2 N 0.98768(19) 0.50684(17) 0.02193(10) 0.0117(4) Uani 1 1 d .
N3 N 0.71461(19) 0.30184(18) 0.18675(10) 0.0128(4) Uani 1 1 d .
O1 O 0.77711(16) 0.28828(14) 0.01364(8) 0.0139(3) Uani 1 1 d .
O2 O 0.80883(15) 0.10011(15) -0.06160(8) 0.0169(3) Uani 1 1 d .
O3 O 0.98048(15) 0.44707(14) 0.19044(8) 0.0132(3) Uani 1 1 d .
O4 O 1.16140(16) 0.37708(14) 0.26394(8) 0.0180(3) Uani 1 1 d .
O5 O 0.74117(15) 0.54205(14) 0.10247(9) 0.0172(3) Uani 1 1 d .
C1 C 0.9530(2) 0.1363(2) 0.05279(12) 0.0122(5) Uani 1 1 d .
C2 C 1.0288(2) 0.0169(2) 0.05725(12) 0.0157(5) Uani 1 1 d .
H2 H 1.0141 -0.0542 0.0212 0.019 Uiso 1 1 calc R
C3 C 1.1282(2) 0.0069(2) 0.11774(12) 0.0177(5) Uani 1 1 d .
H3 H 1.1793 -0.0730 0.1230 0.021 Uiso 1 1 calc R
C4 C 1.1519(2) 0.1144(2) 0.17014(12) 0.0141(4) Uani 1 1 d .
H4 H 1.2180 0.1077 0.2106 0.017 Uiso 1 1 calc R
C5 C 1.0747(2) 0.2316(2) 0.16053(12) 0.0120(5) Uani 1 1 d .
C6 C 0.8370(2) 0.1730(2) -0.00440(11) 0.0124(4) Uani 1 1 d .
C7 C 1.0770(2) 0.3607(2) 0.21004(12) 0.0135(5) Uani 1 1 d .
C8 C 1.0150(2) 0.4621(2) -0.05310(12) 0.0158(5) Uani 1 1 d .
H8 H 0.9668 0.3871 -0.0726 0.019 Uiso 1 1 calc R
C9 C 1.1119(2) 0.5236(2) -0.10196(13) 0.0181(5) Uani 1 1 d .
H9 H 1.1291 0.4892 -0.1531 0.022 Uiso 1 1 calc R
C10 C 1.1830(2) 0.6360(2) -0.07477(13) 0.0168(5) Uani 1 1 d .
H10 H 1.2484 0.6790 -0.1070 0.020 Uiso 1 1 calc R
C11 C 1.1548(3) 0.6834(2) 0.00165(12) 0.0166(5) Uani 1 1 d .
H11 H 1.2010 0.7592 0.0219 0.020 Uiso 1 1 calc R
C12 C 1.0574(2) 0.6170(2) 0.04752(12) 0.0155(5) Uani 1 1 d .
H12 H 1.0389 0.6501 0.0988 0.019 Uiso 1 1 calc R
C13 C 0.7565(2) 0.2149(2) 0.24446(12) 0.0143(5) Uani 1 1 d .
H13 H 0.8502 0.1943 0.2479 0.017 Uiso 1 1 calc R
C14 C 0.6679(2) 0.1548(2) 0.29869(12) 0.0161(5) Uani 1 1 d .
H14 H 0.7010 0.0942 0.3372 0.019 Uiso 1 1 calc R
C15 C 0.5283(2) 0.1864(2) 0.29482(13) 0.0182(5) Uani 1 1 d .
H15 H 0.4664 0.1493 0.3316 0.022 Uiso 1 1 calc R
C16 C 0.4829(2) 0.2740(2) 0.23541(13) 0.0194(5) Uani 1 1 d .
H16 H 0.3898 0.2962 0.2312 0.023 Uiso 1 1 calc R
C17 C 0.5778(2) 0.3278(2) 0.18249(13) 0.0146(5) Uani 1 1 d .
H17 H 0.5460 0.3848 0.1418 0.017 Uiso 1 1 calc R

loop_
_atom_site_aniso_label
_atom_site_aniso_U_11
_atom_site_aniso_U_22
_atom_site_aniso_U_33
_atom_site_aniso_U_23
_atom_site_aniso_U_13
_atom_site_aniso_U_12
V1 0.01063(18) 0.01144(16) 0.01113(16) 0.00005(15) -0.00001(16) 0.00181(16)
N1 0.0104(9) 0.0143(8) 0.0109(8) -0.0011(8) 0.0010(8) 0.0002(7)
N2 0.0132(11) 0.0110(9) 0.0110(8) 0.0013(7) -0.0008(7) 0.0013(8)
N3 0.0126(10) 0.0125(9) 0.0135(9) -0.0019(8) 0.0003(8) 0.0001(8)
O1 0.0140(8) 0.0141(8) 0.0136(7) -0.0011(6) -0.0033(6) -0.0001(7)
O2 0.0201(9) 0.0181(7) 0.0124(7) -0.0035(7) -0.0017(6) -0.0020(7)
O3 0.0130(8) 0.0145(8) 0.0121(7) -0.0019(6) 0.0000(6) 0.0007(6)
O4 0.0159(8) 0.0236(8) 0.0144(7) -0.0029(6) -0.0063(7) -0.0018(8)
O5 0.0160(9) 0.0160(8) 0.0196(8) 0.0031(7) 0.0029(8) 0.0022(6)
C1 0.0115(12) 0.0135(10) 0.0116(10) 0.0007(8) 0.0046(9) -0.0016(9)
C2 0.0220(13) 0.0109(10) 0.0142(11) -0.0017(9) 0.0034(10) -0.0005(10)
C3 0.0202(14) 0.0131(10) 0.0199(12) 0.0034(9) 0.0017(10) 0.0038(9)
C4 0.0108(11) 0.0194(11) 0.0122(10) 0.0047(8) -0.0005(9) 0.0003(10)
C5 0.0078(11) 0.0172(11) 0.0109(10) 0.0032(9) 0.0021(9) -0.0015(9)
C6 0.0118(12) 0.0124(10) 0.0129(10) 0.0027(8) 0.0043(9) -0.0020(10)
C7 0.0125(12) 0.0168(11) 0.0113(10) 0.0034(9) 0.0051(9) -0.0021(10)
C8 0.0210(13) 0.0123(10) 0.0141(11) -0.0006(9) 0.0010(10) 0.0001(10)
C9 0.0274(14) 0.0160(11) 0.0110(10) -0.0005(10) 0.0049(11) 0.0040(9)
C10 0.0151(13) 0.0169(11) 0.0183(11) 0.0062(9) 0.0038(9) 0.0033(9)
C11 0.0180(13) 0.0132(10) 0.0185(10) 0.0008(9) 0.0000(11) -0.0012(11)
C12 0.0179(13) 0.0168(12) 0.0118(10) -0.0012(9) 0.0007(9) 0.0020(10)
C13 0.0121(12) 0.0182(11) 0.0128(11) -0.0025(9) -0.0011(9) 0.0003(9)
C14 0.0195(13) 0.0166(10) 0.0122(10) 0.0000(9) -0.0001(10) -0.0030(11)
C15 0.0205(13) 0.0156(11) 0.0186(11) -0.0035(9) 0.0089(10) -0.0030(10)
C16 0.0119(12) 0.0183(11) 0.0280(13) -0.0061(10) 0.0048(10) -0.0010(10)
C17 0.0139(13) 0.0123(11) 0.0175(11) -0.0019(10) -0.0025(9) -0.0002(9)

loop_
_atom_type_symbol
_atom_type_description
_atom_type_scat_dispersion_real
_atom_type_scat_dispersion_imag
_atom_type_scat_source
C C 0.0033 0.0016 'International Tables Vol C Tables 4.2.6.8 and 6.1.1.4'
H H 0.0000 0.0000 'International Tables Vol C Tables 4.2.6.8 and 6.1.1.4'
N N 0.0061 0.0033 'International Tables Vol C Tables 4.2.6.8 and 6.1.1.4'
O O 0.0106 0.0060 'International Tables Vol C Tables 4.2.6.8 and 6.1.1.4'
V V 0.3005 0.5294 'International Tables Vol C Tables 4.2.6.8 and 6.1.1.4'

loop_
_geom_angle_atom_site_label_1
_geom_angle_atom_site_label_2
_geom_angle_atom_site_label_3
_geom_angle
O5 V1 O3 105.55(7)
O5 V1 O1 106.57(7)
O3 V1 O1 147.88(6)
O5 V1 N2 93.51(7)
O3 V1 N2 87.21(6)
O1 V1 N2 90.83(6)
O5 V1 N1 178.78(8)
O3 V1 N1 74.00(6)
O1 V1 N1 73.90(6)
N2 V1 N1 87.60(7)
O5 V1 N3 92.25(7)
O3 V1 N3 89.34(6)
O1 V1 N3 89.42(6)
N2 V1 N3 173.91(7)
N1 V1 N3 86.62(7)
C5 N1 C1 122.94(18)
C5 N1 V1 118.33(14)
C1 N1 V1 118.48(14)
C12 N2 C8 117.13(19)
C12 N2 V1 118.59(14)
C8 N2 V1 124.28(14)
C13 N3 C17 116.89(19)
C13 N3 V1 127.31(15)
C17 N3 V1 115.76(15)
C6 O1 V1 123.36(14)
C7 O3 V1 123.11(13)
N1 C1 C2 120.23(19)
N1 C1 C6 110.89(17)
C2 C1 C6 128.88(19)
C1 C2 C3 117.6(2)
C4 C3 C2 120.9(2)
C5 C4 C3 118.1(2)
N1 C5 C4 120.19(19)
N1 C5 C7 110.92(18)
C4 C5 C7 128.80(19)
O2 C6 O1 125.9(2)
O2 C6 C1 121.05(19)
O1 C6 C1 112.98(17)
O4 C7 O3 125.2(2)
O4 C7 C5 121.33(19)
O3 C7 C5 113.46(18)
N2 C8 C9 122.4(2)
C10 C9 C8 119.8(2)
C9 C10 C11 118.2(2)
C12 C11 C10 119.1(2)
N2 C12 C11 123.28(19)
N3 C13 C14 123.4(2)
C13 C14 C15 118.7(2)
C16 C15 C14 118.8(2)
C17 C16 C15 119.0(2)
N3 C17 C16 123.2(2)

loop_
_geom_bond_atom_site_label_1
_geom_bond_atom_site_label_2
_geom_bond_distance
V1 O5 1.6105(15)
V1 O3 2.0094(14)
V1 O1 2.0126(14)
V1 N2 2.1408(18)
V1 N1 2.1484(17)
V1 N3 2.1698(18)
N1 C5 1.330(3)
N1 C1 1.332(3)
N2 C12 1.343(3)
N2 C8 1.349(2)
N3 C13 1.346(3)
N3 C17 1.350(3)
O1 C6 1.305(2)
O2 C6 1.221(2)
O3 C7 1.302(2)
O4 C7 1.223(3)
C1 C2 1.383(3)
C1 C6 1.514(3)
C2 C3 1.395(3)
C3 C4 1.387(3)
C4 C5 1.380(3)
C5 C7 1.510(3)
C8 C9 1.379(3)
C9 C10 1.376(3)
C10 C11 1.380(3)
C11 C12 1.376(3)
C13 C14 1.377(3)
C14 C15 1.387(3)
C15 C16 1.381(3)
C16 C17 1.376(3)
